data_7714933
loop_
_publ_author_name
'Chai, Jing'
'She, Yuheng'
'Jiao, Jinmiao'
'Li, Lili'
'Ye, Ning'
'Hu, Zhanggui'
'Wu, Yicheng'
'Li, Conggang'

_publ_section_title
;
 Rb<sub>8</sub>Nb<sub>10</sub>Ge<sub>6</sub>O<sub>41</sub>: a new
 niobium-germanate crystal featuring unique one-dimensional
 [Nb<sub>7</sub>O<sub>30</sub>]<sub>&#x221e;</sub> chains and wide mid-IR
 transparency.
;
_journal_issue 6
_journal_name_full 'Dalton transactions (Cambridge, England : 2003)'
_journal_page_first 2696
_journal_page_last 2702
_journal_paper_doi 10.1039/d3dt04267g
_journal_volume 53
_journal_year 2024
_chemical_formula_sum 'Ge0.67 Nb1.11 O4.56 Rb0.89'
_chemical_formula_weight 300.49
_space_group_crystal_system orthorhombic
_space_group_IT_number 60
_space_group_name_Hall '-P 2n 2ab'
_space_group_name_H-M_alt 'P b c n'
_audit_creation_method SHELXL-2018/3
_audit_update_record
;
2023-12-08 deposited with the CCDC.	2024-01-05 downloaded from the CCDC.
;
_cell_angle_alpha 90
_cell_angle_beta 90
_cell_angle_gamma 90
_cell_formula_units_Z 18
_cell_length_a 7.2567(16)
_cell_length_b 12.446(3)
_cell_length_c 22.200(5)
_cell_measurement_reflns_used 1975
_cell_measurement_temperature 295(2)
_cell_measurement_theta_max 25.38
_cell_measurement_theta_min 3.25
_cell_volume 2005.0(8)
_computing_cell_refinement 'Bruker SAINT'
_computing_data_collection 'Bruker APEX2'
_computing_data_reduction 'Bruker SAINT'
_computing_molecular_graphics 'Bruker SHELXTL'
_computing_publication_material 'Bruker SHELXTL'
_computing_structure_refinement 'SHELXL-2018/3 (Sheldrick, 2018)'
_computing_structure_solution 'SHELXT 2014/5 (Sheldrick, 2014)'
_diffrn_ambient_temperature 295(2)
_diffrn_measured_fraction_theta_full 0.996
_diffrn_measured_fraction_theta_max 0.991
_diffrn_measurement_device_type 'Bruker APEX-II CCD'
_diffrn_measurement_method '\f and \w scans'
_diffrn_radiation_type MoK\a
_diffrn_radiation_wavelength 0.71073
_diffrn_reflns_av_R_equivalents 0.0832
_diffrn_reflns_av_unetI/netI 0.0769
_diffrn_reflns_Laue_measured_fraction_full 0.996
_diffrn_reflns_Laue_measured_fraction_max 0.991
_diffrn_reflns_limit_h_max 8
_diffrn_reflns_limit_h_min -9
_diffrn_reflns_limit_k_max 16
_diffrn_reflns_limit_k_min -12
_diffrn_reflns_limit_l_max 28
_diffrn_reflns_limit_l_min -17
_diffrn_reflns_number 10421
_diffrn_reflns_point_group_measured_fraction_full 0.996
_diffrn_reflns_point_group_measured_fraction_max 0.991
_diffrn_reflns_theta_full 25.242
_diffrn_reflns_theta_max 27.484
_diffrn_reflns_theta_min 3.250
_exptl_absorpt_coefficient_mu 16.928
_exptl_crystal_colour colourless
_exptl_crystal_density_diffrn 4.479
_exptl_crystal_description block
_exptl_crystal_F_000 2452
_exptl_transmission_factor_max 0.7456
_exptl_transmission_factor_min 0.4924
_refine_diff_density_max 1.494
_refine_diff_density_min -1.556
_refine_diff_density_rms 0.310
_refine_ls_extinction_method none
_refine_ls_goodness_of_fit_ref 1.009
_refine_ls_hydrogen_treatment undef
_refine_ls_matrix_type full
_refine_ls_number_parameters 152
_refine_ls_number_reflns 2290
_refine_ls_number_restraints 6
_refine_ls_restrained_S_all 1.008
_refine_ls_R_factor_all 0.1215
_refine_ls_R_factor_gt 0.0620
_refine_ls_shift/su_max 0.000
_refine_ls_shift/su_mean 0.000
_refine_ls_structure_factor_coef Fsqd
_refine_ls_weighting_details 'w=1/[\s^2^(Fo^2^)+(0.0764P)^2^+22.6662P] where P=(Fo^2^+2Fc^2^)/3'
_refine_ls_weighting_scheme calc
_refine_ls_wR_factor_gt 0.1351
_refine_ls_wR_factor_ref 0.1672
_reflns_Friedel_coverage 0.000
_reflns_number_gt 1399
_reflns_number_total 2290
_reflns_threshold_expression 'I > 2\s(I)'
_cod_data_source_file d3dt04267g2.cif
_cod_data_source_block 1_a
_cod_depositor_comments 'Adding full bibliography for 7714933.cif.'
_cod_original_cell_volume 2005.1(7)
_cod_database_code 7714933
_shelx_shelxl_version_number 2018/3
_shelx_space_group_comment
;
The symmetry employed for this shelxl refinement is uniquely defined
by the following loop, which should always be used as a source of
symmetry information in preference to the above space-group names.
They are only intended as comments.
;

loop_
_space_group_symop_operation_xyz
'x, y, z'
'-x+1/2, -y+1/2, z+1/2'
'-x, y, -z+1/2'
'x+1/2, -y+1/2, -z'
'-x, -y, -z'
'x-1/2, y-1/2, -z-1/2'
'x, -y, z-1/2'
'-x-1/2, y-1/2, z'

loop_
_atom_site_label
_atom_site_type_symbol
_atom_site_fract_x
_atom_site_fract_y
_atom_site_fract_z
_atom_site_U_iso_or_equiv
_atom_site_adp_type
_atom_site_occupancy
_atom_site_site_symmetry_order
_atom_site_calc_flag
_atom_site_refinement_flags_posn
_atom_site_refinement_flags_adp
_atom_site_refinement_flags_occupancy
_atom_site_disorder_assembly
_atom_site_disorder_group
Nb1 Nb 0.53216(17) 0.66809(10) 0.36542(5) 0.0264(3) Uani 1 1 d . . . . .
Rb1 Rb 1.0125(2) 0.83377(13) 0.34847(7) 0.0399(4) Uani 1 1 d . . . . .
Ge1 Ge 0.000000 0.35715(16) 0.250000 0.0192(4) Uani 1 2 d S T P . .
O1 O 0.7345(14) 0.7090(8) 0.4129(4) 0.037(3) Uani 1 1 d . . . . .
Nb2 Nb 0.500000 0.500000 0.500000 0.0406(5) Uani 1 2 d S . P . .
Ge2 Ge 0.21242(18) 0.57585(12) 0.25586(6) 0.0218(3) Uani 1 1 d . . . . .
Rb2 Rb -0.0156(3) 0.49436(16) 0.40741(8) 0.0568(6) Uani 1 1 d . . . . .
O2 O 0.3680(13) 0.7545(8) 0.4138(4) 0.035(3) Uani 1 1 d . . . . .
Nb3 Nb 0.29156(18) 0.76559(12) 0.49886(6) 0.0344(4) Uani 1 1 d . . . . .
O3 O 0.4846(16) 0.5444(9) 0.4144(4) 0.049(3) Uani 1 1 d . . . . .
O4 O 0.3190(17) 0.6440(9) 0.3111(4) 0.054(3) Uani 1 1 d . . . . .
O5 O 0.650(2) 0.3830(10) 0.4765(5) 0.045(4) Uani 0.75 1 d . . P . .
O6 O 0.2708(17) 0.4148(9) 0.4889(4) 0.056(3) Uani 1 1 d . . . . .
O7 O 0.0585(16) 0.7008(10) 0.4818(5) 0.056(3) Uani 1 1 d . . . . .
O9 O 0.000000 0.6382(14) 0.250000 0.098(9) Uani 1 2 d S TU P . .
O8 O 0.3151(19) 0.5678(9) 0.1875(4) 0.062(4) Uani 1 1 d . . . . .
O10 O 0.1664(12) 0.4439(8) 0.2831(4) 0.028(2) Uani 1 1 d . . . . .
O11 O 0.1040(12) 0.2908(7) 0.1920(4) 0.027(2) Uani 1 1 d . . . . .

loop_
_atom_site_aniso_label
_atom_site_aniso_U_11
_atom_site_aniso_U_22
_atom_site_aniso_U_33
_atom_site_aniso_U_23
_atom_site_aniso_U_13
_atom_site_aniso_U_12
Nb1 0.0325(7) 0.0243(8) 0.0223(6) 0.0008(5) -0.0017(5) -0.0046(6)
Rb1 0.0377(9) 0.0403(10) 0.0415(8) -0.0017(7) 0.0052(6) -0.0069(8)
Ge1 0.0161(9) 0.0186(11) 0.0230(9) 0.000 0.0002(7) 0.000
O1 0.045(7) 0.041(7) 0.026(5) 0.000(5) -0.001(4) 0.002(5)
Nb2 0.0637(15) 0.0258(11) 0.0323(10) 0.0024(8) -0.0044(10) -0.0064(11)
Ge2 0.0157(7) 0.0222(8) 0.0276(7) -0.0029(6) -0.0038(5) -0.0012(6)
Rb2 0.0707(13) 0.0641(13) 0.0357(9) -0.0028(8) -0.0059(8) 0.0289(10)
O2 0.027(5) 0.054(7) 0.023(5) 0.003(5) -0.001(4) 0.005(5)
Nb3 0.0238(7) 0.0494(10) 0.0299(7) 0.0001(6) 0.0001(5) 0.0072(7)
O3 0.085(9) 0.036(7) 0.025(5) 0.008(5) -0.003(5) -0.009(6)
O4 0.075(9) 0.046(8) 0.040(6) 0.008(5) -0.006(6) -0.036(7)
O5 0.094(12) 0.019(8) 0.024(6) 0.009(6) 0.020(7) 0.005(8)
O6 0.072(8) 0.049(8) 0.048(6) 0.014(6) -0.020(6) -0.028(7)
O7 0.052(8) 0.066(9) 0.050(7) -0.007(6) 0.014(6) -0.003(7)
O9 0.019(9) 0.022(9) 0.25(3) 0.000 -0.023(12) 0.000
O8 0.124(12) 0.033(7) 0.030(5) -0.005(5) 0.028(7) -0.038(7)
O10 0.028(5) 0.030(6) 0.027(5) 0.001(4) -0.002(4) -0.001(4)
O11 0.028(5) 0.023(6) 0.030(5) -0.006(4) 0.000(4) -0.009(4)

loop_
_atom_type_symbol
_atom_type_description
_atom_type_scat_dispersion_real
_atom_type_scat_dispersion_imag
_atom_type_scat_source
Ge Ge 0.1547 1.8001 'International Tables Vol C Tables 4.2.6.8 and 6.1.1.4'
Nb Nb -2.0727 0.6215 'International Tables Vol C Tables 4.2.6.8 and 6.1.1.4'
O O 0.0106 0.0060 'International Tables Vol C Tables 4.2.6.8 and 6.1.1.4'
Rb Rb -0.9393 2.9676 'International Tables Vol C Tables 4.2.6.8 and 6.1.1.4'

loop_
_geom_angle_atom_site_label_1
_geom_angle_atom_site_label_2
_geom_angle_atom_site_label_3
_geom_angle
_geom_angle_site_symmetry_1
_geom_angle_site_symmetry_3
_geom_angle_publ_flag
O1 Nb1 O3 92.3(4) . . ?
O1 Nb1 O2 91.1(4) . . ?
O3 Nb1 O2 91.2(4) . . ?
O1 Nb1 O4 172.6(4) . . ?
O3 Nb1 O4 94.7(4) . . ?
O2 Nb1 O4 86.6(5) . . ?
O1 Nb1 O8 93.7(5) . 3_655 ?
O3 Nb1 O8 86.2(4) . 3_655 ?
O2 Nb1 O8 174.6(5) . 3_655 ?
O4 Nb1 O8 88.9(5) . 3_655 ?
O1 Nb1 O11 87.1(4) . 6_666 ?
O3 Nb1 O11 173.8(4) . 6_666 ?
O2 Nb1 O11 95.0(4) . 6_666 ?
O4 Nb1 O11 86.2(4) . 6_666 ?
O8 Nb1 O11 87.7(4) 3_655 6_666 ?
O1 Nb1 Rb2 51.7(3) . 1_655 ?
O3 Nb1 Rb2 65.5(3) . 1_655 ?
O2 Nb1 Rb2 132.2(3) . 1_655 ?
O4 Nb1 Rb2 133.8(4) . 1_655 ?
O8 Nb1 Rb2 50.5(3) 3_655 1_655 ?
O11 Nb1 Rb2 109.6(3) 6_666 1_655 ?
O1 Nb1 Rb1 40.9(3) . . ?
O3 Nb1 Rb1 127.9(3) . . ?
O2 Nb1 Rb1 107.3(3) . . ?
O4 Nb1 Rb1 133.5(3) . . ?
O8 Nb1 Rb1 78.0(4) 3_655 . ?
O11 Nb1 Rb1 49.4(3) 6_666 . ?
Rb2 Nb1 Rb1 66.20(5) 1_655 . ?
O1 Nb1 Rb2 68.5(3) . 8_665 ?
O3 Nb1 Rb2 130.6(3) . 8_665 ?
O2 Nb1 Rb2 46.8(3) . 8_665 ?
O4 Nb1 Rb2 105.1(3) . 8_665 ?
O8 Nb1 Rb2 137.7(4) 3_655 8_665 ?
O11 Nb1 Rb2 54.7(3) 6_666 8_665 ?
Rb2 Nb1 Rb2 119.57(4) 1_655 8_665 ?
Rb1 Nb1 Rb2 63.35(4) . 8_665 ?
O1 Nb1 Rb1 112.3(3) . 8_755 ?
O3 Nb1 Rb1 40.5(3) . 8_755 ?
O2 Nb1 Rb1 123.7(3) . 8_755 ?
O4 Nb1 Rb1 74.6(3) . 8_755 ?
O8 Nb1 Rb1 51.9(3) 3_655 8_755 ?
O11 Nb1 Rb1 134.5(3) 6_666 8_755 ?
Rb2 Nb1 Rb1 63.38(4) 1_655 8_755 ?
Rb1 Nb1 Rb1 124.15(4) . 8_755 ?
Rb2 Nb1 Rb1 170.14(5) 8_665 8_755 ?
O1 Nb1 Rb1 127.1(3) . 1_455 ?
O3 Nb1 Rb1 106.0(4) . 1_455 ?
O2 Nb1 Rb1 40.8(3) . 1_455 ?
O4 Nb1 Rb1 48.5(4) . 1_455 ?
O8 Nb1 Rb1 135.8(4) 3_655 1_455 ?
O11 Nb1 Rb1 79.2(3) 6_666 1_455 ?
Rb2 Nb1 Rb1 170.46(5) 1_655 1_455 ?
Rb1 Nb1 Rb1 119.91(5) . 1_455 ?
Rb2 Nb1 Rb1 61.87(4) 8_665 1_455 ?
Rb1 Nb1 Rb1 113.53(4) 8_755 1_455 ?
O1 Rb1 O3 103.3(3) . 8_765 ?
O1 Rb1 O10 173.7(3) . 8_765 ?
O3 Rb1 O10 80.5(3) 8_765 8_765 ?
O1 Rb1 O2 100.1(3) . 1_655 ?
O3 Rb1 O2 92.5(3) 8_765 1_655 ?
O10 Rb1 O2 74.5(2) 8_765 1_655 ?
O1 Rb1 O5 53.1(3) . 8_765 ?
O3 Rb1 O5 52.5(3) 8_765 8_765 ?
O10 Rb1 O5 128.8(3) 8_765 8_765 ?
O2 Rb1 O5 87.2(3) 1_655 8_765 ?
O1 Rb1 O11 53.0(2) . 6_666 ?
O3 Rb1 O11 107.1(3) 8_765 6_666 ?
O10 Rb1 O11 131.1(2) 8_765 6_666 ?
O2 Rb1 O11 149.2(3) 1_655 6_666 ?
O5 Rb1 O11 86.4(3) 8_765 6_666 ?
O1 Rb1 O9 85.0(2) . 1_655 ?
O3 Rb1 O9 167.2(3) 8_765 1_655 ?
O10 Rb1 O9 92.2(2) 8_765 1_655 ?
O2 Rb1 O9 95.6(2) 1_655 1_655 ?
O5 Rb1 O9 137.7(3) 8_765 1_655 ?
O11 Rb1 O9 69.90(17) 6_666 1_655 ?
O1 Rb1 O8 106.5(3) . 6_666 ?
O3 Rb1 O8 50.1(3) 8_765 6_666 ?
O10 Rb1 O8 79.8(3) 8_765 6_666 ?
O2 Rb1 O8 137.8(3) 1_655 6_666 ?
O5 Rb1 O8 83.4(3) 8_765 6_666 ?
O11 Rb1 O8 71.1(3) 6_666 6_666 ?
O9 Rb1 O8 118.5(2) 1_655 6_666 ?
O1 Rb1 O4 101.8(3) . 1_655 ?
O3 Rb1 O4 137.0(3) 8_765 1_655 ?
O10 Rb1 O4 72.2(2) 8_765 1_655 ?
O2 Rb1 O4 48.9(3) 1_655 1_655 ?
O5 Rb1 O4 127.7(3) 8_765 1_655 ?
O11 Rb1 O4 115.8(3) 6_666 1_655 ?
O9 Rb1 O4 47.8(2) 1_655 1_655 ?
O8 Rb1 O4 147.2(3) 6_666 1_655 ?
O1 Rb1 O7 52.0(3) . 1_655 ?
O3 Rb1 O7 90.0(3) 8_765 1_655 ?
O10 Rb1 O7 123.6(3) 8_765 1_655 ?
O2 Rb1 O7 50.3(3) 1_655 1_655 ?
O5 Rb1 O7 49.1(3) 8_765 1_655 ?
O11 Rb1 O7 105.0(3) 6_666 1_655 ?
O9 Rb1 O7 102.8(3) 1_655 1_655 ?
O8 Rb1 O7 132.3(3) 6_666 1_655 ?
O4 Rb1 O7 78.9(3) 1_655 1_655 ?
O1 Rb1 O6 91.5(3) . 8_765 ?
O3 Rb1 O6 48.4(3) 8_765 8_765 ?
O10 Rb1 O6 87.3(3) 8_765 8_765 ?
O2 Rb1 O6 48.0(2) 1_655 8_765 ?
O5 Rb1 O6 48.1(3) 8_765 8_765 ?
O11 Rb1 O6 134.5(2) 6_666 8_765 ?
O9 Rb1 O6 142.3(2) 1_655 8_765 ?
O8 Rb1 O6 98.5(2) 6_666 8_765 ?
O4 Rb1 O6 96.9(2) 1_655 8_765 ?
O7 Rb1 O6 49.3(3) 1_655 8_765 ?
O1 Rb1 Nb3 29.80(18) . 4_566 ?
O3 Rb1 Nb3 81.8(2) 8_765 4_566 ?
O10 Rb1 Nb3 148.67(17) 8_765 4_566 ?
O2 Rb1 Nb3 80.66(17) 1_655 4_566 ?
O5 Rb1 Nb3 29.6(2) 8_765 4_566 ?
O11 Rb1 Nb3 79.01(16) 6_666 4_566 ?
O9 Rb1 Nb3 109.22(18) 1_655 4_566 ?
O8 Rb1 Nb3 107.7(2) 6_666 4_566 ?
O4 Rb1 Nb3 105.14(17) 1_655 4_566 ?
O7 Rb1 Nb3 30.91(19) 1_655 4_566 ?
O6 Rb1 Nb3 61.73(19) 8_765 4_566 ?
O11 Ge1 O11 122.1(6) 3 . ?
O11 Ge1 O10 106.4(4) 3 . ?
O11 Ge1 O10 107.8(4) . . ?
O11 Ge1 O10 107.8(4) 3 3 ?
O11 Ge1 O10 106.4(4) . 3 ?
O10 Ge1 O10 105.2(6) . 3 ?
O11 Ge1 Rb2 154.6(3) 3 3 ?
O11 Ge1 Rb2 61.4(3) . 3 ?
O10 Ge1 Rb2 94.9(3) . 3 ?
O10 Ge1 Rb2 51.8(3) 3 3 ?
O11 Ge1 Rb2 61.4(3) 3 . ?
O11 Ge1 Rb2 154.6(3) . . ?
O10 Ge1 Rb2 51.8(3) . . ?
O10 Ge1 Rb2 94.9(3) 3 . ?
Rb2 Ge1 Rb2 127.93(8) 3 . ?
O11 Ge1 Rb1 89.2(3) 3 6_456 ?
O11 Ge1 Rb1 86.9(3) . 6_456 ?
O10 Ge1 Rb1 146.6(3) . 6_456 ?
O10 Ge1 Rb1 41.4(3) 3 6_456 ?
Rb2 Ge1 Rb1 65.44(4) 3 6_456 ?
Rb2 Ge1 Rb1 118.49(4) . 6_456 ?
O11 Ge1 Rb1 86.9(3) 3 8_755 ?
O11 Ge1 Rb1 89.2(3) . 8_755 ?
O10 Ge1 Rb1 41.4(3) . 8_755 ?
O10 Ge1 Rb1 146.6(3) 3 8_755 ?
Rb2 Ge1 Rb1 118.49(4) 3 8_755 ?
Rb2 Ge1 Rb1 65.44(4) . 8_755 ?
Rb1 Ge1 Rb1 172.00(7) 6_456 8_755 ?
Nb1 O1 Nb3 138.1(5) . 4_566 ?
Nb1 O1 Rb1 114.1(4) . . ?
Nb3 O1 Rb1 104.4(4) 4_566 . ?
Nb1 O1 Rb2 101.1(4) . 1_655 ?
Nb3 O1 Rb2 92.9(3) 4_566 1_655 ?
Rb1 O1 Rb2 91.9(3) . 1_655 ?
O5 Nb2 O5 180.0 . 5_666 ?
O5 Nb2 O3 89.0(5) . . ?
O5 Nb2 O3 91.0(5) 5_666 . ?
O5 Nb2 O3 91.0(5) . 5_666 ?
O5 Nb2 O3 89.0(5) 5_666 5_666 ?
O3 Nb2 O3 180.0(7) . 5_666 ?
O5 Nb2 O6 87.9(6) . 5_666 ?
O5 Nb2 O6 92.1(6) 5_666 5_666 ?
O3 Nb2 O6 91.0(4) . 5_666 ?
O3 Nb2 O6 89.0(4) 5_666 5_666 ?
O5 Nb2 O6 92.1(6) . . ?
O5 Nb2 O6 87.9(6) 5_666 . ?
O3 Nb2 O6 89.0(4) . . ?
O3 Nb2 O6 91.0(4) 5_666 . ?
O6 Nb2 O6 180.0 5_666 . ?
O5 Nb2 Rb1 128.7(4) . 4_466 ?
O5 Nb2 Rb1 51.3(4) 5_666 4_466 ?
O3 Nb2 Rb1 132.2(3) . 4_466 ?
O3 Nb2 Rb1 47.8(3) 5_666 4_466 ?
O6 Nb2 Rb1 66.1(3) 5_666 4_466 ?
O6 Nb2 Rb1 113.9(3) . 4_466 ?
O5 Nb2 Rb1 51.3(4) . 8_755 ?
O5 Nb2 Rb1 128.7(4) 5_666 8_755 ?
O3 Nb2 Rb1 47.8(3) . 8_755 ?
O3 Nb2 Rb1 132.2(3) 5_666 8_755 ?
O6 Nb2 Rb1 113.9(3) 5_666 8_755 ?
O6 Nb2 Rb1 66.1(3) . 8_755 ?
Rb1 Nb2 Rb1 180.0 4_466 8_755 ?
O5 Nb2 Rb2 49.5(4) . 1_655 ?
O5 Nb2 Rb2 130.5(4) 5_666 1_655 ?
O3 Nb2 Rb2 64.5(3) . 1_655 ?
O3 Nb2 Rb2 115.5(3) 5_666 1_655 ?
O6 Nb2 Rb2 49.4(3) 5_666 1_655 ?
O6 Nb2 Rb2 130.6(3) . 1_655 ?
Rb1 Nb2 Rb2 114.77(4) 4_466 1_655 ?
Rb1 Nb2 Rb2 65.23(4) 8_755 1_655 ?
O5 Nb2 Rb2 130.5(4) . 5_566 ?
O5 Nb2 Rb2 49.5(4) 5_666 5_566 ?
O3 Nb2 Rb2 115.5(3) . 5_566 ?
O3 Nb2 Rb2 64.5(3) 5_666 5_566 ?
O6 Nb2 Rb2 130.6(3) 5_666 5_566 ?
O6 Nb2 Rb2 49.4(3) . 5_566 ?
Rb1 Nb2 Rb2 65.23(4) 4_466 5_566 ?
Rb1 Nb2 Rb2 114.77(4) 8_755 5_566 ?
Rb2 Nb2 Rb2 180.0 1_655 5_566 ?
O5 Nb2 Rb2 111.0(5) . . ?
O5 Nb2 Rb2 69.0(5) 5_666 . ?
O3 Nb2 Rb2 59.6(3) . . ?
O3 Nb2 Rb2 120.4(3) 5_666 . ?
O6 Nb2 Rb2 143.3(3) 5_666 . ?
O6 Nb2 Rb2 36.7(3) . . ?
Rb1 Nb2 Rb2 116.02(3) 4_466 . ?
Rb1 Nb2 Rb2 63.98(3) 8_755 . ?
Rb2 Nb2 Rb2 120.87(4) 1_655 . ?
Rb2 Nb2 Rb2 59.13(4) 5_566 . ?
O5 Nb2 Rb2 69.0(5) . 5_666 ?
O5 Nb2 Rb2 111.0(5) 5_666 5_666 ?
O3 Nb2 Rb2 120.4(3) . 5_666 ?
O3 Nb2 Rb2 59.6(3) 5_666 5_666 ?
O6 Nb2 Rb2 36.7(3) 5_666 5_666 ?
O6 Nb2 Rb2 143.3(3) . 5_666 ?
Rb1 Nb2 Rb2 63.98(3) 4_466 5_666 ?
Rb1 Nb2 Rb2 116.02(3) 8_755 5_666 ?
Rb2 Nb2 Rb2 59.13(4) 1_655 5_666 ?
Rb2 Nb2 Rb2 120.87(4) 5_566 5_666 ?
Rb2 Nb2 Rb2 180.0 . 5_666 ?
O4 Ge2 O8 118.8(6) . . ?
O4 Ge2 O9 103.8(6) . . ?
O8 Ge2 O9 110.5(5) . . ?
O4 Ge2 O10 107.6(4) . . ?
O8 Ge2 O10 109.4(5) . . ?
O9 Ge2 O10 105.8(6) . . ?
O4 Ge2 Rb2 72.2(4) . . ?
O8 Ge2 Rb2 161.5(4) . . ?
O9 Ge2 Rb2 78.6(2) . . ?
O10 Ge2 Rb2 52.0(3) . . ?
O4 Ge2 Rb2 161.5(3) . 3 ?
O8 Ge2 Rb2 48.3(4) . 3 ?
O9 Ge2 Rb2 74.3(2) . 3 ?
O10 Ge2 Rb2 90.4(3) . 3 ?
Rb2 Ge2 Rb2 124.26(5) . 3 ?
O4 Ge2 Rb1 53.0(4) . 1_455 ?
O8 Ge2 Rb1 130.9(4) . 1_455 ?
O9 Ge2 Rb1 50.8(4) . 1_455 ?
O10 Ge2 Rb1 119.2(3) . 1_455 ?
Rb2 Ge2 Rb1 67.51(4) . 1_455 ?
Rb2 Ge2 Rb1 121.73(5) 3 1_455 ?
O4 Ge2 Rb1 77.5(4) . 8_755 ?
O8 Ge2 Rb1 100.9(4) . 8_755 ?
O9 Ge2 Rb1 142.2(3) . 8_755 ?
O10 Ge2 Rb1 41.8(3) . 8_755 ?
Rb2 Ge2 Rb1 65.60(4) . 8_755 ?
Rb2 Ge2 Rb1 115.66(5) 3 8_755 ?
Rb1 Ge2 Rb1 119.46(5) 1_455 8_755 ?
O6 Rb2 O7 80.1(3) . . ?
O6 Rb2 O10 100.2(3) . . ?
O7 Rb2 O10 124.3(3) . . ?
O6 Rb2 O8 175.8(3) . 3 ?
O7 Rb2 O8 103.5(3) . 3 ?
O10 Rb2 O8 76.1(2) . 3 ?
O6 Rb2 O6 95.0(3) . 5_566 ?
O7 Rb2 O6 54.4(3) . 5_566 ?
O10 Rb2 O6 164.2(3) . 5_566 ?
O8 Rb2 O6 88.8(3) 3 5_566 ?
O6 Rb2 O2 54.2(3) . 8_655 ?
O7 Rb2 O2 134.2(3) . 8_655 ?
O10 Rb2 O2 73.0(2) . 8_655 ?
O8 Rb2 O2 122.3(3) 3 8_655 ?
O6 Rb2 O2 120.1(3) 5_566 8_655 ?
O6 Rb2 O5 95.5(3) . 1_455 ?
O7 Rb2 O5 103.7(3) . 1_455 ?
O10 Rb2 O5 131.3(3) . 1_455 ?
O8 Rb2 O5 85.6(3) 3 1_455 ?
O6 Rb2 O5 50.2(3) 5_566 1_455 ?
O2 Rb2 O5 80.0(3) 8_655 1_455 ?
O6 Rb2 O1 130.9(3) . 1_455 ?
O7 Rb2 O1 52.6(3) . 1_455 ?
O10 Rb2 O1 115.9(2) . 1_455 ?
O8 Rb2 O1 53.2(2) 3 1_455 ?
O6 Rb2 O1 49.3(3) 5_566 1_455 ?
O2 Rb2 O1 164.8(3) 8_655 1_455 ?
O5 Rb2 O1 85.1(3) 1_455 1_455 ?
O6 Rb2 O11 106.3(3) . 3 ?
O7 Rb2 O11 171.7(3) . 3 ?
O10 Rb2 O11 50.2(2) . 3 ?
O8 Rb2 O11 69.8(2) 3 3 ?
O6 Rb2 O11 128.6(3) 5_566 3 ?
O2 Rb2 O11 52.8(2) 8_655 3 ?
O5 Rb2 O11 81.1(3) 1_455 3 ?
O1 Rb2 O11 122.1(2) 1_455 3 ?
O6 Rb2 O7 52.4(3) . 5_566 ?
O7 Rb2 O7 102.6(3) . 5_566 ?
O10 Rb2 O7 121.6(3) . 5_566 ?
O8 Rb2 O7 127.8(3) 3 5_566 ?
O6 Rb2 O7 71.4(3) 5_566 5_566 ?
O2 Rb2 O7 48.8(3) 8_655 5_566 ?
O5 Rb2 O7 44.5(3) 1_455 5_566 ?
O1 Rb2 O7 120.1(3) 1_455 5_566 ?
O11 Rb2 O7 85.6(2) 3 5_566 ?
O6 Rb2 Nb3 29.1(2) . 8_655 ?
O7 Rb2 Nb3 105.0(2) . 8_655 ?
O10 Rb2 Nb3 97.97(17) . 8_655 ?
O8 Rb2 Nb3 148.7(2) 3 8_655 ?
O6 Rb2 Nb3 97.3(2) 5_566 8_655 ?
O2 Rb2 Nb3 30.69(16) 8_655 8_655 ?
O5 Rb2 Nb3 75.3(3) 1_455 8_655 ?
O1 Rb2 Nb3 145.80(16) 1_455 8_655 ?
O11 Rb2 Nb3 82.65(15) 3 8_655 ?
O7 Rb2 Nb3 31.58(19) 5_566 8_655 ?
O6 Rb2 Ge2 108.7(2) . . ?
O7 Rb2 Ge2 99.8(2) . . ?
O10 Rb2 Ge2 26.74(17) . . ?
O8 Rb2 Ge2 68.9(2) 3 . ?
O6 Rb2 Ge2 141.9(2) 5_566 . ?
O2 Rb2 Ge2 98.08(16) 8_655 . ?
O5 Rb2 Ge2 148.7(3) 1_455 . ?
O1 Rb2 Ge2 93.21(16) 1_455 . ?
O11 Rb2 Ge2 73.40(15) 3 . ?
O7 Rb2 Ge2 146.6(2) 5_566 . ?
Nb3 Rb2 Ge2 117.99(5) 8_655 . ?
Nb1 O2 Nb3 138.1(5) . . ?
Nb1 O2 Rb1 115.3(4) . 1_455 ?
Nb3 O2 Rb1 101.0(3) . 1_455 ?
Nb1 O2 Rb2 106.9(4) . 8_665 ?
Nb3 O2 Rb2 94.1(4) . 8_665 ?
Rb1 O2 Rb2 87.8(3) 1_455 8_665 ?
O7 Nb3 O6 100.2(6) . 8_665 ?
O7 Nb3 O2 91.7(4) . . ?
O6 Nb3 O2 91.3(4) 8_665 . ?
O7 Nb3 O5 81.3(6) . 5_666 ?
O6 Nb3 O5 170.5(4) 8_665 5_666 ?
O2 Nb3 O5 98.1(5) . 5_666 ?
O7 Nb3 O1 94.4(4) . 4_466 ?
O6 Nb3 O1 85.0(4) 8_665 4_466 ?
O2 Nb3 O1 173.4(4) . 4_466 ?
O5 Nb3 O1 85.5(5) 5_666 4_466 ?
O7 Nb3 O7 167.0(2) . 4_566 ?
O6 Nb3 O7 92.9(5) 8_665 4_566 ?
O2 Nb3 O7 87.1(4) . 4_566 ?
O5 Nb3 O7 86.0(6) 5_666 4_566 ?
O1 Nb3 O7 87.6(4) 4_466 4_566 ?
O7 Nb3 Rb2 125.4(4) . 8_665 ?
O6 Nb3 Rb2 47.6(3) 8_665 8_665 ?
O2 Nb3 Rb2 55.2(3) . 8_665 ?
O5 Nb3 Rb2 138.4(4) 5_666 8_665 ?
O1 Nb3 Rb2 118.7(3) 4_466 8_665 ?
O7 Nb3 Rb2 63.7(4) 4_566 8_665 ?
O7 Nb3 Rb2 138.3(4) . 4_566 ?
O6 Nb3 Rb2 53.6(4) 8_665 4_566 ?
O2 Nb3 Rb2 117.6(3) . 4_566 ?
O5 Nb3 Rb2 119.5(4) 5_666 4_566 ?
O1 Nb3 Rb2 55.8(3) 4_466 4_566 ?
O7 Nb3 Rb2 52.1(4) 4_566 4_566 ?
Rb2 Nb3 Rb2 64.15(5) 8_665 4_566 ?
O7 Nb3 Rb1 113.4(4) . 4_466 ?
O6 Nb3 Rb1 119.8(3) 8_665 4_466 ?
O2 Nb3 Rb1 133.3(3) . 4_466 ?
O5 Nb3 Rb1 51.8(4) 5_666 4_466 ?
O1 Nb3 Rb1 45.8(3) 4_466 4_466 ?
O7 Nb3 Rb1 59.7(3) 4_566 4_466 ?
Rb2 Nb3 Rb1 120.80(5) 8_665 4_466 ?
Rb2 Nb3 Rb1 68.67(5) 4_566 4_466 ?
O7 Nb3 Rb1 58.4(4) . 1_455 ?
O6 Nb3 Rb1 65.1(4) 8_665 1_455 ?
O2 Nb3 Rb1 50.0(3) . 1_455 ?
O5 Nb3 Rb1 122.6(4) 5_666 1_455 ?
O1 Nb3 Rb1 132.1(3) 4_466 1_455 ?
O7 Nb3 Rb1 128.1(3) 4_566 1_455 ?
Rb2 Nb3 Rb1 67.48(4) 8_665 1_455 ?
Rb2 Nb3 Rb1 117.70(5) 4_566 1_455 ?
Rb1 Nb3 Rb1 171.72(5) 4_466 1_455 ?
O7 Nb3 Rb2 51.1(4) . 5_566 ?
O6 Nb3 Rb2 131.8(3) 8_665 5_566 ?
O2 Nb3 Rb2 122.5(3) . 5_566 ?
O5 Nb3 Rb2 42.9(4) 5_666 5_566 ?
O1 Nb3 Rb2 63.8(3) 4_466 5_566 ?
O7 Nb3 Rb2 119.6(4) 4_566 5_566 ?
Rb2 Nb3 Rb2 176.44(5) 8_665 5_566 ?
Rb2 Nb3 Rb2 118.76(5) 4_566 5_566 ?
Rb1 Nb3 Rb2 62.74(4) 4_466 5_566 ?
Rb1 Nb3 Rb2 108.98(5) 1_455 5_566 ?
Nb1 O3 Nb2 139.3(6) . . ?
Nb1 O3 Rb1 115.1(4) . 8_755 ?
Nb2 O3 Rb1 102.9(4) . 8_755 ?
Ge2 O4 Nb1 151.5(8) . . ?
Ge2 O4 Rb1 103.4(5) . 1_455 ?
Nb1 O4 Rb1 105.1(4) . 1_455 ?
Nb2 O5 Nb3 140.1(7) . 5_666 ?
Nb2 O5 Rb1 100.6(6) . 8_755 ?
Nb3 O5 Rb1 98.6(5) 5_666 8_755 ?
Nb2 O5 Rb2 103.7(5) . 1_655 ?
Nb3 O5 Rb2 112.2(6) 5_666 1_655 ?
Rb1 O5 Rb2 86.3(3) 8_755 1_655 ?
Nb3 O6 Nb2 134.2(7) 8_655 . ?
Nb3 O6 Rb2 103.3(4) 8_655 . ?
Nb2 O6 Rb2 119.4(4) . . ?
Nb3 O6 Rb2 97.1(4) 8_655 5_566 ?
Nb2 O6 Rb2 102.0(4) . 5_566 ?
Rb2 O6 Rb2 85.0(3) . 5_566 ?
Nb3 O6 Rb1 86.1(4) 8_655 8_755 ?
Nb2 O6 Rb1 83.8(4) . 8_755 ?
Rb2 O6 Rb1 82.6(2) . 8_755 ?
Rb2 O6 Rb1 167.6(4) 5_566 8_755 ?
Nb3 O7 Nb3 135.7(7) . 4_466 ?
Nb3 O7 Rb2 127.5(5) . . ?
Nb3 O7 Rb2 96.8(4) 4_466 . ?
Nb3 O7 Rb1 93.1(4) . 1_455 ?
Nb3 O7 Rb1 89.4(4) 4_466 1_455 ?
Rb2 O7 Rb1 85.6(3) . 1_455 ?
Nb3 O7 Rb2 103.5(5) . 5_566 ?
Nb3 O7 Rb2 84.7(4) 4_466 5_566 ?
Rb2 O7 Rb2 77.4(3) . 5_566 ?
Rb1 O7 Rb2 161.2(4) 1_455 5_566 ?
Ge2 O9 Ge2 126.7(10) . 3 ?
Ge2 O9 Rb1 105.0(3) . 1_455 ?
Ge2 O9 Rb1 114.1(3) 3 1_455 ?
Ge2 O9 Rb1 114.1(3) . 3_655 ?
Ge2 O9 Rb1 105.0(3) 3 3_655 ?
Rb1 O9 Rb1 83.9(4) 1_455 3_655 ?
Ge2 O8 Nb1 135.9(6) . 3_655 ?
Ge2 O8 Rb2 108.2(6) . 3 ?
Nb1 O8 Rb2 99.6(4) 3_655 3 ?
Ge2 O8 Rb1 117.0(5) . 6_556 ?
Nb1 O8 Rb1 99.4(4) 3_655 6_556 ?
Rb2 O8 Rb1 83.3(2) 3 6_556 ?
Ge1 O10 Ge2 123.1(5) . . ?
Ge1 O10 Rb1 116.1(4) . 8_755 ?
Ge2 O10 Rb1 115.5(4) . 8_755 ?
Ge1 O10 Rb2 101.6(3) . . ?
Ge2 O10 Rb2 101.2(4) . . ?
Rb1 O10 Rb2 89.6(2) 8_755 . ?
Ge1 O11 Nb1 135.7(5) . 6_556 ?
Ge1 O11 Rb1 123.4(4) . 6_556 ?
Nb1 O11 Rb1 100.8(3) 6_556 6_556 ?
Ge1 O11 Rb2 92.6(4) . 3 ?
Nb1 O11 Rb2 95.9(3) 6_556 3 ?
Rb1 O11 Rb2 82.3(2) 6_556 3 ?

loop_
_geom_bond_atom_site_label_1
_geom_bond_atom_site_label_2
_geom_bond_distance
_geom_bond_site_symmetry_2
_geom_bond_publ_flag
Nb1 O1 1.878(10) . ?
Nb1 O3 1.916(10) . ?
Nb1 O2 1.931(10) . ?
Nb1 O4 1.984(11) . ?
Nb1 O8 2.041(10) 3_655 ?
Nb1 O11 2.057(9) 6_666 ?
Nb1 Rb2 4.039(2) 1_655 ?
Nb1 Rb1 4.067(2) . ?
Nb1 Rb2 4.168(3) 8_665 ?
Nb1 Rb1 4.191(2) 8_755 ?
Nb1 Rb1 4.315(2) 1_455 ?
Rb1 O1 2.921(10) . ?
Rb1 O3 3.003(11) 8_765 ?
Rb1 O10 3.068(9) 8_765 ?
Rb1 O2 3.119(9) 1_655 ?
Rb1 O5 3.137(14) 8_765 ?
Rb1 O11 3.144(9) 6_666 ?
Rb1 O9 3.273(13) 1_655 ?
Rb1 O8 3.343(12) 6_666 ?
Rb1 O4 3.349(13) 1_655 ?
Rb1 O7 3.407(12) 1_655 ?
Rb1 O6 3.634(12) 8_765 ?
Rb1 Nb3 3.948(2) 4_566 ?
Ge1 O11 1.705(9) 3 ?
Ge1 O11 1.705(9) . ?
Ge1 O10 1.779(9) . ?
Ge1 O10 1.779(9) 3 ?
Ge1 Rb2 3.891(2) 3 ?
Ge1 Rb2 3.891(2) . ?
O1 Nb3 2.026(9) 4_566 ?
O1 Rb2 3.232(10) 1_655 ?
Nb2 O5 1.893(14) . ?
Nb2 O5 1.893(14) 5_666 ?
Nb2 O3 1.982(10) . ?
Nb2 O3 1.982(10) 5_666 ?
Nb2 O6 1.988(11) 5_666 ?
Nb2 O6 1.988(11) . ?
Nb2 Rb2 4.073(2) 1_655 ?
Nb2 Rb2 4.073(2) 5_566 ?
Nb2 Rb2 4.269(2) . ?
Nb2 Rb2 4.269(2) 5_666 ?
Ge2 O4 1.680(10) . ?
Ge2 O8 1.694(10) . ?
Ge2 O9 1.731(8) . ?
Ge2 O10 1.782(9) . ?
Ge2 Rb2 3.884(2) . ?
Ge2 Rb2 4.026(2) 3 ?
Rb2 O6 2.927(11) . ?
Rb2 O7 3.101(12) . ?
Rb2 O10 3.122(9) . ?
Rb2 O8 3.162(12) 3 ?
Rb2 O6 3.164(13) 5_566 ?
Rb2 O2 3.174(11) 8_655 ?
Rb2 O5 3.187(14) 1_455 ?
Rb2 O11 3.421(9) 3 ?
Rb2 O7 3.471(12) 5_566 ?
Rb2 Nb3 3.856(2) 8_655 ?
O2 Nb3 1.973(9) . ?
Nb3 O7 1.912(12) . ?
Nb3 O6 1.925(11) 8_665 ?
Nb3 O5 1.974(13) 5_666 ?
Nb3 O7 2.028(12) 4_566 ?
